data_4331218
loop_
_publ_author_name
'Jian Zhang'
'Zuowei Xie'

_publ_section_title
;
 Reaction of 13-Vertex Carborane \m-1,2-(CH2)3-1,2-C2B11H11 with
 Nucleophiles: Scope and Mechanism
;
_journal_name_full 'Inorganic Chemistry'
_journal_page_first 12976
_journal_page_last 12987
_journal_paper_doi 10.1021/ic3020964
_journal_volume 51
_journal_year 2012
_chemical_formula_sum 'C12 H26 B11 Cl2 N'
_chemical_formula_weight 374.15
_chemical_name_systematic
; 
 ? 
;
_space_group_IT_number 9
_symmetry_cell_setting monoclinic
_symmetry_space_group_name_Hall 'C -2yc'
_symmetry_space_group_name_H-M 'C 1 c 1'
_atom_sites_solution_hydrogens geom
_atom_sites_solution_primary direct
_atom_sites_solution_secondary difmap
_audit_creation_method SHELXL-97
_cell_angle_alpha 90.00
_cell_angle_beta 115.9900(10)
_cell_angle_gamma 90.00
_cell_formula_units_Z 4
_cell_length_a 16.7150(10)
_cell_length_b 16.0143(9)
_cell_length_c 8.6111(5)
_cell_measurement_reflns_used 352
_cell_measurement_temperature 296(2)
_cell_measurement_theta_max 15
_cell_measurement_theta_min 15
_cell_volume 2071.9(2)
_computing_cell_refinement 'BRUKER KAPPA APEXII DUO DIFFRACTOMETER'
_computing_data_collection 'BRUKER KAPPA APEXII DUO DIFFRACTOMETER'
_computing_data_reduction 'BRUKER KAPPA APEXII DUO DIFFRACTOMETER'
_computing_molecular_graphics 'SIEMENS SHELXTL'
_computing_publication_material 'SIEMENS SHELXTL'
_computing_structure_refinement 'SHELXL-97 (Sheldrick, 2008)'
_computing_structure_solution 'SHELXS-97 (Sheldrick, 2008)'
_diffrn_ambient_temperature 296(2)
_diffrn_measured_fraction_theta_full 0.992
_diffrn_measured_fraction_theta_max 0.992
_diffrn_measurement_device_type 'BRUKER KAPPA APEXII DUO DIFFRACTOMETER'
_diffrn_measurement_method 'OMEGA SCAN'
_diffrn_radiation_monochromator graphite
_diffrn_radiation_source 'fine-focus sealed tube'
_diffrn_radiation_type MoK\a
_diffrn_radiation_wavelength 0.71073
_diffrn_reflns_av_R_equivalents 0.0344
_diffrn_reflns_av_sigmaI/netI 0.0349
_diffrn_reflns_limit_h_max 20
_diffrn_reflns_limit_h_min -20
_diffrn_reflns_limit_k_max 19
_diffrn_reflns_limit_k_min -18
_diffrn_reflns_limit_l_max 10
_diffrn_reflns_limit_l_min -10
_diffrn_reflns_number 11803
_diffrn_reflns_theta_full 25.24
_diffrn_reflns_theta_max 25.24
_diffrn_reflns_theta_min 1.86
_exptl_absorpt_coefficient_mu 0.309
_exptl_absorpt_correction_T_max 0.7456
_exptl_absorpt_correction_T_min 0.6909
_exptl_absorpt_correction_type multi-scan
_exptl_crystal_colour yellow
_exptl_crystal_density_diffrn 1.199
_exptl_crystal_description block
_exptl_crystal_F_000 776
_exptl_crystal_size_max 0.50
_exptl_crystal_size_mid 0.40
_exptl_crystal_size_min 0.30
_refine_diff_density_max 0.261
_refine_diff_density_min -0.286
_refine_diff_density_rms 0.050
_refine_ls_abs_structure_details 'Flack H D (1983), Acta Cryst. A39, 876-881'
_refine_ls_abs_structure_Flack 0.14(11)
_refine_ls_extinction_method none
_refine_ls_goodness_of_fit_ref 1.079
_refine_ls_hydrogen_treatment riding
_refine_ls_matrix_type full
_refine_ls_number_parameters 235
_refine_ls_number_reflns 3335
_refine_ls_number_restraints 2
_refine_ls_restrained_S_all 1.078
_refine_ls_R_factor_all 0.0719
_refine_ls_R_factor_gt 0.0542
_refine_ls_shift/su_max 0.001
_refine_ls_shift/su_mean 0.000
_refine_ls_structure_factor_coef Fsqd
_refine_ls_weighting_details 'calc w=1/[\s^2^(Fo^2^)+(0.0979P)^2^+0.7840P] where P=(Fo^2^+2Fc^2^)/3'
_refine_ls_weighting_scheme calc
_refine_ls_wR_factor_gt 0.1484
_refine_ls_wR_factor_ref 0.1621
_reflns_number_gt 2659
_reflns_number_total 3335
_reflns_threshold_expression >2sigma(I)
_cod_data_source_file ic3020964_si_002_12.cif
_cod_data_source_block 16a.CH2Cl2
_cod_database_code 4331218

loop_
_symmetry_equiv_pos_as_xyz
'x, y, z'
'x, -y, z+1/2'
'x+1/2, y+1/2, z'
'x+1/2, -y+1/2, z+1/2'

loop_
_atom_site_label
_atom_site_type_symbol
_atom_site_fract_x
_atom_site_fract_y
_atom_site_fract_z
_atom_site_U_iso_or_equiv
_atom_site_adp_type
_atom_site_occupancy
_atom_site_symmetry_multiplicity
_atom_site_calc_flag
_atom_site_refinement_flags
N1 N 0.49125(19) 0.35952(16) 0.6382(3) 0.0381(6) Uani 1 1 d .
C1 C 0.6758(2) 0.3012(2) 0.4710(4) 0.0441(8) Uani 1 1 d .
C11 C 0.7560(3) 0.3321(3) 0.6313(5) 0.0678(12) Uani 1 1 d .
H11A H 0.7690 0.3890 0.6114 0.081 Uiso 1 1 calc R
H11B H 0.8072 0.2981 0.6484 0.081 Uiso 1 1 calc R
C12 C 0.7429(3) 0.3298(3) 0.7968(5) 0.0669(12) Uani 1 1 d .
H12A H 0.7416 0.2721 0.8298 0.080 Uiso 1 1 calc R
H12B H 0.7933 0.3567 0.8892 0.080 Uiso 1 1 calc R
C13 C 0.6577(3) 0.3728(3) 0.7765(4) 0.0571(10) Uani 1 1 d .
H13A H 0.6587 0.3804 0.8891 0.069 Uiso 1 1 calc R
H13B H 0.6535 0.4275 0.7248 0.069 Uiso 1 1 calc R
C14 C 0.5778(2) 0.3205(2) 0.6631(4) 0.0407(8) Uani 1 1 d .
H14A H 0.5828 0.2679 0.7252 0.049 Uiso 1 1 calc R
C15 C 0.4717(3) 0.4390(2) 0.5839(5) 0.0536(10) Uani 1 1 d .
H15A H 0.5126 0.4704 0.5624 0.064 Uiso 1 1 calc R
C16 C 0.3935(3) 0.4739(3) 0.5600(5) 0.0585(11) Uani 1 1 d .
H16A H 0.3820 0.5292 0.5239 0.070 Uiso 1 1 calc R
C17 C 0.3306(3) 0.4295(3) 0.5879(5) 0.0549(10) Uani 1 1 d .
C18 C 0.3507(3) 0.3479(3) 0.6397(5) 0.0570(10) Uani 1 1 d .
H18A H 0.3094 0.3152 0.6571 0.068 Uiso 1 1 calc R
C19 C 0.4315(3) 0.3142(2) 0.6661(5) 0.0491(9) Uani 1 1 d .
H19A H 0.4447 0.2592 0.7038 0.059 Uiso 1 1 calc R
C20 C 0.2442(4) 0.4671(4) 0.5644(9) 0.0916(17) Uani 1 1 d .
H20A H 0.2099 0.4262 0.5906 0.137 Uiso 1 1 calc R
H20B H 0.2116 0.4854 0.4470 0.137 Uiso 1 1 calc R
H20C H 0.2555 0.5140 0.6407 0.137 Uiso 1 1 calc R
C21 C 0.9706(5) 0.4701(4) 0.3157(10) 0.114(3) Uani 1 1 d .
H21A H 1.0081 0.4601 0.4374 0.136 Uiso 1 1 calc R
H21B H 0.9750 0.5289 0.2939 0.136 Uiso 1 1 calc R
B2 B 0.5754(2) 0.2957(2) 0.4799(4) 0.0350(8) Uani 1 1 d .
B3 B 0.5959(3) 0.3727(3) 0.3534(5) 0.0444(10) Uani 1 1 d .
H3 H 0.5993 0.4395 0.3850 0.053 Uiso 1 1 calc R
B4 B 0.6668(3) 0.3287(3) 0.2720(6) 0.0573(12) Uani 1 1 d .
H4 H 0.7161 0.3667 0.2513 0.069 Uiso 1 1 calc R
B5 B 0.6898(3) 0.2247(3) 0.3462(6) 0.0557(12) Uani 1 1 d .
H5 H 0.7541 0.1954 0.3729 0.067 Uiso 1 1 calc R
B6 B 0.6342(3) 0.2037(3) 0.4768(5) 0.0425(9) Uani 1 1 d .
H6 H 0.6621 0.1610 0.5879 0.051 Uiso 1 1 calc R
B7 B 0.4942(3) 0.3170(2) 0.2686(4) 0.0398(9) Uani 1 1 d .
H7 H 0.4306 0.3472 0.2440 0.048 Uiso 1 1 calc R
B8 B 0.5502(3) 0.3373(3) 0.1372(5) 0.0497(10) Uani 1 1 d .
H8 H 0.5231 0.3807 0.0271 0.060 Uiso 1 1 calc R
B9 B 0.6083(3) 0.2447(3) 0.1324(5) 0.0521(11) Uani 1 1 d .
H9 H 0.6186 0.2278 0.0186 0.062 Uiso 1 1 calc R
B10 B 0.5894(3) 0.1671(3) 0.2607(5) 0.0471(10) Uani 1 1 d .
H10 H 0.5875 0.1002 0.2306 0.057 Uiso 1 1 calc R
B11 B 0.5183(3) 0.2120(2) 0.3451(5) 0.0388(9) Uani 1 1 d .
H11 H 0.4703 0.1739 0.3695 0.047 Uiso 1 1 calc R
B12 B 0.5017(3) 0.2381(3) 0.1293(5) 0.0466(10) Uani 1 1 d .
H12 H 0.4429 0.2171 0.0140 0.056 Uiso 1 1 calc R
Cl1 Cl 1.01166(14) 0.41335(8) 0.1978(2) 0.1050(6) Uani 1 1 d .
Cl2 Cl 0.86395(15) 0.44884(15) 0.2743(4) 0.1449(9) Uani 1 1 d .

loop_
_atom_site_aniso_label
_atom_site_aniso_U_11
_atom_site_aniso_U_22
_atom_site_aniso_U_33
_atom_site_aniso_U_23
_atom_site_aniso_U_13
_atom_site_aniso_U_12
N1 0.0469(17) 0.0359(15) 0.0380(13) -0.0013(11) 0.0247(13) 0.0005(13)
C1 0.035(2) 0.057(2) 0.0436(17) -0.0036(16) 0.0205(15) -0.0025(18)
C11 0.038(2) 0.097(4) 0.064(2) -0.019(2) 0.0179(18) -0.012(2)
C12 0.047(2) 0.093(4) 0.047(2) -0.018(2) 0.0079(17) -0.002(2)
C13 0.053(2) 0.078(3) 0.0334(16) -0.0140(17) 0.0126(16) -0.006(2)
C14 0.047(2) 0.042(2) 0.0348(15) 0.0012(14) 0.0197(14) 0.0020(16)
C15 0.063(3) 0.041(2) 0.067(2) 0.0008(18) 0.038(2) 0.000(2)
C16 0.066(3) 0.044(2) 0.070(2) -0.0015(18) 0.033(2) 0.008(2)
C17 0.051(2) 0.064(3) 0.053(2) -0.0060(19) 0.0260(18) 0.003(2)
C18 0.053(2) 0.061(3) 0.067(2) 0.002(2) 0.035(2) -0.004(2)
C19 0.059(2) 0.044(2) 0.0527(19) 0.0018(16) 0.0320(18) -0.0018(19)
C20 0.070(3) 0.099(4) 0.115(4) 0.012(3) 0.048(3) 0.029(3)
C21 0.139(6) 0.102(5) 0.136(6) -0.050(4) 0.093(5) -0.044(4)
B2 0.034(2) 0.037(2) 0.0348(17) -0.0012(15) 0.0166(15) -0.0034(17)
B3 0.054(3) 0.041(2) 0.0457(19) -0.0052(17) 0.0288(19) -0.007(2)
B4 0.062(3) 0.069(3) 0.056(2) -0.004(2) 0.040(2) -0.009(3)
B5 0.054(3) 0.069(3) 0.054(2) -0.004(2) 0.034(2) 0.008(2)
B6 0.043(2) 0.043(2) 0.0425(19) 0.0039(17) 0.0198(17) 0.0073(19)
B7 0.042(2) 0.040(2) 0.0342(17) 0.0020(15) 0.0137(16) 0.0037(18)
B8 0.066(3) 0.050(2) 0.0369(18) 0.0021(17) 0.0259(19) -0.002(2)
B9 0.066(3) 0.057(3) 0.044(2) 0.0000(18) 0.034(2) 0.007(2)
B10 0.059(3) 0.042(2) 0.044(2) 0.0019(17) 0.025(2) 0.010(2)
B11 0.043(2) 0.035(2) 0.0390(18) 0.0021(15) 0.0182(17) -0.0027(18)
B12 0.055(3) 0.041(2) 0.0385(19) -0.0058(17) 0.0157(18) -0.002(2)
Cl1 0.1703(16) 0.0648(8) 0.1008(9) -0.0045(7) 0.0785(10) 0.0043(9)
Cl2 0.1015(13) 0.1373(17) 0.199(2) 0.0247(16) 0.0692(14) -0.0022(13)

loop_
_atom_type_symbol
_atom_type_description
_atom_type_scat_dispersion_real
_atom_type_scat_dispersion_imag
_atom_type_scat_source
C C 0.0033 0.0016 'International Tables Vol C Tables 4.2.6.8 and 6.1.1.4'
H H 0.0000 0.0000 'International Tables Vol C Tables 4.2.6.8 and 6.1.1.4'
B B 0.0013 0.0007 'International Tables Vol C Tables 4.2.6.8 and 6.1.1.4'
N N 0.0061 0.0033 'International Tables Vol C Tables 4.2.6.8 and 6.1.1.4'
Cl Cl 0.1484 0.1585 'International Tables Vol C Tables 4.2.6.8 and 6.1.1.4'

loop_
_geom_angle_atom_site_label_1
_geom_angle_atom_site_label_2
_geom_angle_atom_site_label_3
_geom_angle
C19 N1 C15 119.3(3)
C19 N1 C14 119.7(3)
C15 N1 C14 121.0(3)
C11 C1 B4 118.7(3)
C11 C1 B5 119.6(3)
B4 C1 B5 62.1(3)
C11 C1 B3 117.8(3)
B4 C1 B3 62.1(2)
B5 C1 B3 113.1(3)
C11 C1 B2 117.7(3)
B4 C1 B2 113.5(3)
B5 C1 B2 113.4(3)
B3 C1 B2 62.4(2)
C11 C1 B6 118.4(3)
B4 C1 B6 113.8(3)
B5 C1 B6 62.4(2)
B3 C1 B6 113.8(3)
B2 C1 B6 62.3(2)
C1 C11 C12 114.0(3)
C13 C12 C11 112.9(4)
C14 C13 C12 109.8(3)
N1 C14 C13 112.5(3)
N1 C14 B2 110.7(3)
C13 C14 B2 113.8(3)
N1 C15 C16 121.0(4)
C15 C16 C17 121.5(4)
C18 C17 C16 116.8(4)
C18 C17 C20 120.8(4)
C16 C17 C20 122.4(4)
C17 C18 C19 120.6(4)
N1 C19 C18 120.8(3)
Cl2 C21 Cl1 115.3(4)
C14 B2 C1 115.3(3)
C14 B2 B11 127.5(3)
C1 B2 B11 105.5(2)
C14 B2 B7 129.8(3)
C1 B2 B7 105.7(2)
B11 B2 B7 61.0(2)
C14 B2 B3 120.1(3)
C1 B2 B3 58.8(2)
B11 B2 B3 108.6(3)
B7 B2 B3 60.0(2)
C14 B2 B6 116.3(3)
C1 B2 B6 58.9(2)
B11 B2 B6 60.1(2)
B7 B2 B6 109.0(3)
B3 B2 B6 108.0(3)
C1 B3 B4 58.9(2)
C1 B3 B8 105.9(3)
B4 B3 B8 60.6(3)
C1 B3 B7 105.5(3)
B4 B3 B7 109.0(3)
B8 B3 B7 60.7(2)
C1 B3 B2 58.9(2)
B4 B3 B2 108.1(3)
B8 B3 B2 108.3(3)
B7 B3 B2 59.6(2)
C1 B4 B3 59.1(2)
C1 B4 B5 59.0(2)
B3 B4 B5 108.1(3)
C1 B4 B9 105.2(3)
B3 B4 B9 107.7(3)
B5 B4 B9 60.0(3)
C1 B4 B8 105.3(3)
B3 B4 B8 59.7(3)
B5 B4 B8 108.1(3)
B9 B4 B8 60.0(3)
C1 B5 B4 58.9(2)
C1 B5 B10 105.6(3)
B4 B5 B10 109.0(4)
C1 B5 B9 105.6(3)
B4 B5 B9 60.5(3)
B10 B5 B9 60.4(3)
C1 B5 B6 59.0(2)
B4 B5 B6 108.4(3)
B10 B5 B6 60.1(2)
B9 B5 B6 108.3(3)
C1 B6 B11 104.9(3)
C1 B6 B10 105.0(3)
B11 B6 B10 60.8(2)
C1 B6 B5 58.6(2)
B11 B6 B5 108.0(3)
B10 B6 B5 59.7(3)
C1 B6 B2 58.8(2)
B11 B6 B2 59.4(2)
B10 B6 B2 107.9(3)
B5 B6 B2 107.4(3)
B2 B7 B3 60.3(2)
B2 B7 B12 107.9(3)
B3 B7 B12 107.2(3)
B2 B7 B11 59.3(2)
B3 B7 B11 107.5(3)
B12 B7 B11 60.7(2)
B2 B7 B8 108.0(3)
B3 B7 B8 59.6(2)
B12 B7 B8 59.5(2)
B11 B7 B8 107.9(3)
B3 B8 B12 107.9(3)
B3 B8 B9 107.6(3)
B12 B8 B9 59.9(3)
B3 B8 B4 59.6(2)
B12 B8 B4 107.9(3)
B9 B8 B4 60.0(3)
B3 B8 B7 59.7(2)
B12 B8 B7 60.2(2)
B9 B8 B7 107.8(3)
B4 B8 B7 107.5(3)
B12 B9 B5 108.3(3)
B12 B9 B10 61.1(2)
B5 B9 B10 59.6(3)
B12 B9 B8 59.8(3)
B5 B9 B8 107.7(3)
B10 B9 B8 108.6(3)
B12 B9 B4 107.8(3)
B5 B9 B4 59.5(3)
B10 B9 B4 107.5(3)
B8 B9 B4 60.0(3)
B5 B10 B6 60.2(2)
B5 B10 B9 60.0(3)
B6 B10 B9 108.2(3)
B5 B10 B11 107.4(3)
B6 B10 B11 59.5(2)
B9 B10 B11 107.5(3)
B5 B10 B12 107.1(3)
B6 B10 B12 107.6(3)
B9 B10 B12 59.2(2)
B11 B10 B12 60.1(2)
B2 B11 B6 60.6(2)
B2 B11 B7 59.7(2)
B6 B11 B7 108.3(3)
B2 B11 B10 108.0(3)
B6 B11 B10 59.7(2)
B7 B11 B10 108.1(3)
B2 B11 B12 107.4(3)
B6 B11 B12 108.0(3)
B7 B11 B12 59.6(2)
B10 B11 B12 60.3(2)
B8 B12 B9 60.4(3)
B8 B12 B7 60.3(2)
B9 B12 B7 108.3(3)
B8 B12 B11 107.9(3)
B9 B12 B11 107.4(3)
B7 B12 B11 59.7(2)
B8 B12 B10 107.9(3)
B9 B12 B10 59.6(2)
B7 B12 B10 107.6(3)
B11 B12 B10 59.5(2)

loop_
_geom_bond_atom_site_label_1
_geom_bond_atom_site_label_2
_geom_bond_distance
N1 C19 1.339(4)
N1 C15 1.346(5)
N1 C14 1.502(4)
C1 C11 1.525(5)
C1 B4 1.710(5)
C1 B5 1.711(5)
C1 B3 1.714(6)
C1 B2 1.716(5)
C1 B6 1.719(6)
C11 C12 1.534(6)
C12 C13 1.522(6)
C13 C14 1.517(5)
C14 B2 1.610(4)
C15 C16 1.351(6)
C16 C17 1.376(6)
C17 C18 1.374(6)
C17 C20 1.495(7)
C18 C19 1.378(5)
C21 Cl2 1.692(7)
C21 Cl1 1.714(6)
B2 B11 1.756(5)
B2 B7 1.763(5)
B2 B3 1.775(5)
B2 B6 1.777(5)
B3 B4 1.765(6)
B3 B8 1.767(6)
B3 B7 1.770(6)
B4 B5 1.765(8)
B4 B9 1.783(7)
B4 B8 1.783(7)
B5 B10 1.767(7)
B5 B9 1.775(7)
B5 B6 1.777(6)
B6 B11 1.769(6)
B6 B10 1.774(6)
B7 B12 1.785(5)
B7 B11 1.787(6)
B7 B8 1.787(5)
B8 B12 1.771(6)
B8 B9 1.783(7)
B9 B12 1.773(6)
B9 B10 1.781(6)
B10 B11 1.793(5)
B10 B12 1.807(6)
B11 B12 1.803(5)
